data_4317657
loop_
_publ_author_name
'Yuri V. Mironov'
'Anna S. Gardberg'
'James A. Ibers'

_publ_section_title
;
 First Cubane-like Polysulfidomolybdate: Synthesis and Crystal Structure
 of Cs6[Mo4S23.6]
;
_journal_name_full 'Inorganic Chemistry'
_journal_page_first 1333
_journal_page_last 1334
_journal_paper_doi 10.1021/ic011020k
_journal_volume 41
_journal_year 2002
_chemical_formula_sum 'Cs6 Mo4 S23.64'
_chemical_formula_weight 1939.12
_chemical_name_systematic
;
  ?
;
_space_group_IT_number 216
_symmetry_cell_setting cubic
_symmetry_space_group_name_Hall 'F -4 2 3'
_symmetry_space_group_name_H-M 'F -4 3 m'
_atom_sites_solution_hydrogens geom
_atom_sites_solution_primary direct
_atom_sites_solution_secondary difmap
_audit_creation_method SHELXL-97
_cell_angle_alpha 90.00
_cell_angle_beta 90.00
_cell_angle_gamma 90.00
_cell_formula_units_Z 4
_cell_length_a 15.8436(7)
_cell_length_b 15.8436(7)
_cell_length_c 15.8436(7)
_cell_measurement_temperature 153(2)
_cell_volume 3977.1(3)
_computing_structure_refinement 'SHELXL-97 (Sheldrick, 1997)'
_computing_structure_solution 'SHELXS-97 (Sheldrick, 1990)'
_diffrn_ambient_temperature 153(2)
_diffrn_measured_fraction_theta_full 1.000
_diffrn_measured_fraction_theta_max 1.000
_diffrn_radiation_monochromator graphite
_diffrn_radiation_source 'fine-focus sealed tube'
_diffrn_radiation_type MoK\a
_diffrn_radiation_wavelength 0.71073
_diffrn_reflns_av_R_equivalents 0.0276
_diffrn_reflns_av_sigmaI/netI 0.0070
_diffrn_reflns_limit_h_max 21
_diffrn_reflns_limit_h_min -21
_diffrn_reflns_limit_k_max 21
_diffrn_reflns_limit_k_min -20
_diffrn_reflns_limit_l_max 20
_diffrn_reflns_limit_l_min -21
_diffrn_reflns_number 12183
_diffrn_reflns_theta_full 28.17
_diffrn_reflns_theta_max 28.17
_diffrn_reflns_theta_min 2.23
_exptl_absorpt_coefficient_mu 7.89
_exptl_crystal_density_diffrn 3.239
_exptl_crystal_density_method 'not measured'
_exptl_crystal_F_000 3505
_refine_diff_density_max 1.177
_refine_diff_density_min -0.600
_refine_diff_density_rms 0.138
_refine_ls_abs_structure_details 'Flack H D (1983), Acta Cryst. A39, 876-881'
_refine_ls_abs_structure_Flack -0.03(7)
_refine_ls_extinction_method none
_refine_ls_goodness_of_fit_ref 1.106
_refine_ls_hydrogen_treatment mixed
_refine_ls_matrix_type full
_refine_ls_number_parameters 42
_refine_ls_number_reflns 541
_refine_ls_number_restraints 0
_refine_ls_restrained_S_all 1.106
_refine_ls_R_factor_all 0.0374
_refine_ls_R_factor_gt 0.0359
_refine_ls_shift/su_max 0.000
_refine_ls_shift/su_mean 0.000
_refine_ls_structure_factor_coef Fsqd
_refine_ls_weighting_details 'calc w=1/[\s^2^(Fo^2^)+(0.0339P)^2^+106.3063P] where P=(Fo^2^+2Fc^2^)/3'
_refine_ls_weighting_scheme calc
_refine_ls_wR_factor_gt 0.0847
_refine_ls_wR_factor_ref 0.0865
_reflns_number_gt 524
_reflns_number_total 541
_reflns_threshold_expression >2sigma(I)
_cod_data_source_file ic011020k.cif
_cod_data_source_block dis
_cod_database_code 4317657

loop_
_symmetry_equiv_pos_as_xyz
'x, y, z'
'-x, -y, z'
'-x, y, -z'
'x, -y, -z'
'z, x, y'
'z, -x, -y'
'-z, -x, y'
'-z, x, -y'
'y, z, x'
'-y, z, -x'
'y, -z, -x'
'-y, -z, x'
'y, x, z'
'-y, -x, z'
'y, -x, -z'
'-y, x, -z'
'x, z, y'
'-x, z, -y'
'-x, -z, y'
'x, -z, -y'
'z, y, x'
'z, -y, -x'
'-z, y, -x'
'-z, -y, x'
'x, y+1/2, z+1/2'
'-x, -y+1/2, z+1/2'
'-x, y+1/2, -z+1/2'
'x, -y+1/2, -z+1/2'
'z, x+1/2, y+1/2'
'z, -x+1/2, -y+1/2'
'-z, -x+1/2, y+1/2'
'-z, x+1/2, -y+1/2'
'y, z+1/2, x+1/2'
'-y, z+1/2, -x+1/2'
'y, -z+1/2, -x+1/2'
'-y, -z+1/2, x+1/2'
'y, x+1/2, z+1/2'
'-y, -x+1/2, z+1/2'
'y, -x+1/2, -z+1/2'
'-y, x+1/2, -z+1/2'
'x, z+1/2, y+1/2'
'-x, z+1/2, -y+1/2'
'-x, -z+1/2, y+1/2'
'x, -z+1/2, -y+1/2'
'z, y+1/2, x+1/2'
'z, -y+1/2, -x+1/2'
'-z, y+1/2, -x+1/2'
'-z, -y+1/2, x+1/2'
'x+1/2, y, z+1/2'
'-x+1/2, -y, z+1/2'
'-x+1/2, y, -z+1/2'
'x+1/2, -y, -z+1/2'
'z+1/2, x, y+1/2'
'z+1/2, -x, -y+1/2'
'-z+1/2, -x, y+1/2'
'-z+1/2, x, -y+1/2'
'y+1/2, z, x+1/2'
'-y+1/2, z, -x+1/2'
'y+1/2, -z, -x+1/2'
'-y+1/2, -z, x+1/2'
'y+1/2, x, z+1/2'
'-y+1/2, -x, z+1/2'
'y+1/2, -x, -z+1/2'
'-y+1/2, x, -z+1/2'
'x+1/2, z, y+1/2'
'-x+1/2, z, -y+1/2'
'-x+1/2, -z, y+1/2'
'x+1/2, -z, -y+1/2'
'z+1/2, y, x+1/2'
'z+1/2, -y, -x+1/2'
'-z+1/2, y, -x+1/2'
'-z+1/2, -y, x+1/2'
'x+1/2, y+1/2, z'
'-x+1/2, -y+1/2, z'
'-x+1/2, y+1/2, -z'
'x+1/2, -y+1/2, -z'
'z+1/2, x+1/2, y'
'z+1/2, -x+1/2, -y'
'-z+1/2, -x+1/2, y'
'-z+1/2, x+1/2, -y'
'y+1/2, z+1/2, x'
'-y+1/2, z+1/2, -x'
'y+1/2, -z+1/2, -x'
'-y+1/2, -z+1/2, x'
'y+1/2, x+1/2, z'
'-y+1/2, -x+1/2, z'
'y+1/2, -x+1/2, -z'
'-y+1/2, x+1/2, -z'
'x+1/2, z+1/2, y'
'-x+1/2, z+1/2, -y'
'-x+1/2, -z+1/2, y'
'x+1/2, -z+1/2, -y'
'z+1/2, y+1/2, x'
'z+1/2, -y+1/2, -x'
'-z+1/2, y+1/2, -x'
'-z+1/2, -y+1/2, x'

loop_
_atom_site_label
_atom_site_type_symbol
_atom_site_fract_x
_atom_site_fract_y
_atom_site_fract_z
_atom_site_U_iso_or_equiv
_atom_site_adp_type
_atom_site_occupancy
_atom_site_symmetry_multiplicity
_atom_site_calc_flag
_atom_site_refinement_flags
_atom_site_disorder_assembly
_atom_site_disorder_group
Cs1 Cs 0.0000 0.5000 0.5000 0.0499(5) Uani 1 24 d S . .
Cs2 Cs 0.0000 0.18678(12) 0.5000 0.0851(7) Uani 0.67 4 d SP . .
Cs3 Cs -0.2500 0.2500 0.7500 0.0953(12) Uani 1 24 d S . .
Mo1 Mo 0.18609(4) 0.31391(4) 0.68609(4) 0.0311(3) Uani 1 6 d S . .
S1 S 0.1752(5) 0.3248(5) 0.5244(4) 0.0528(15) Uani 0.73(2) 2 d SP . 1
S2 S 0.2909(4) 0.2909(4) 0.4723(5) 0.056(3) Uani 0.364(11) 2 d SP . 1
S1' S 0.1519(8) 0.3481(8) 0.5391(10) 0.043(3) Uani 0.27(2) 2 d SP . 2
S2' S 0.1837(8) 0.2546(11) 0.4514(9) 0.047(5) Uani 0.136(11) 1 d P . 2
S3 S 0.16742(12) 0.16742(12) 0.66742(12) 0.0340(8) Uani 1 6 d S . .

loop_
_atom_site_aniso_label
_atom_site_aniso_U_11
_atom_site_aniso_U_22
_atom_site_aniso_U_33
_atom_site_aniso_U_23
_atom_site_aniso_U_13
_atom_site_aniso_U_12
Cs1 0.0499(5) 0.0499(5) 0.0499(5) 0.000 0.000 0.000
Cs2 0.1008(10) 0.0537(9) 0.1008(10) 0.000 -0.0620(12) 0.000
Cs3 0.0953(12) 0.0953(12) 0.0953(12) 0.000 0.000 0.000
Mo1 0.0311(3) 0.0311(3) 0.0311(3) 0.0038(3) -0.0038(3) 0.0038(3)
S1 0.065(2) 0.065(2) 0.028(2) 0.0062(17) -0.0062(17) 0.001(3)
S2 0.070(5) 0.070(5) 0.027(3) 0.010(2) 0.010(2) -0.002(6)
S1' 0.048(4) 0.048(4) 0.032(6) -0.002(3) 0.002(3) 0.015(5)
S2' 0.045(7) 0.062(10) 0.033(7) -0.004(6) -0.015(5) 0.015(6)
S3 0.0340(8) 0.0340(8) 0.0340(8) -0.0043(7) -0.0043(7) -0.0043(7)

loop_
_atom_type_symbol
_atom_type_description
_atom_type_scat_dispersion_real
_atom_type_scat_dispersion_imag
_atom_type_scat_source
S S 0.1246 0.1234 'International Tables Vol C Tables 4.2.6.8 and 6.1.1.4'
Mo Mo -1.6832 0.6857 'International Tables Vol C Tables 4.2.6.8 and 6.1.1.4'
Cs Cs -0.3680 2.1192 'International Tables Vol C Tables 4.2.6.8 and 6.1.1.4'

loop_
_geom_angle_atom_site_label_1
_geom_angle_atom_site_label_2
_geom_angle_atom_site_label_3
_geom_angle
_geom_angle_site_symmetry_1
_geom_angle_site_symmetry_3
_geom_angle_publ_flag
S1' Cs1 S1' 76.4(4) 80_556 4_566 ?
S1' Cs1 S1' 118.94(6) 80_556 59_465 ?
S1' Cs1 S1' 118.94(6) 4_566 59_465 ?
S1' Cs1 S1' 76.4(4) 80_556 60_565 ?
S1' Cs1 S1' 76.4(4) 4_566 60_565 ?
S1' Cs1 S1' 159.3(6) 59_465 60_565 ?
S1' Cs1 S1' 159.3(6) 80_556 79 ?
S1' Cs1 S1' 118.94(6) 4_566 79 ?
S1' Cs1 S1' 42.8(5) 59_465 79 ?
S1' Cs1 S1' 118.94(6) 60_565 79 ?
S1' Cs1 S1' 118.94(6) 80_556 3_556 ?
S1' Cs1 S1' 159.3(6) 4_566 3_556 ?
S1' Cs1 S1' 42.8(5) 59_465 3_556 ?
S1' Cs1 S1' 118.94(6) 60_565 3_556 ?
S1' Cs1 S1' 42.8(5) 79 3_556 ?
S1' Cs1 S1' 91.84(10) 80_556 77_455 ?
S1' Cs1 S1' 42.8(5) 4_566 77_455 ?
S1' Cs1 S1' 76.4(4) 59_465 77_455 ?
S1' Cs1 S1' 118.94(6) 60_565 77_455 ?
S1' Cs1 S1' 91.84(10) 79 77_455 ?
S1' Cs1 S1' 118.94(6) 3_556 77_455 ?
S1' Cs1 S1' 42.8(5) 80_556 2_565 ?
S1' Cs1 S1' 91.84(10) 4_566 2_565 ?
S1' Cs1 S1' 76.4(4) 59_465 2_565 ?
S1' Cs1 S1' 118.94(6) 60_565 2_565 ?
S1' Cs1 S1' 118.94(6) 79 2_565 ?
S1' Cs1 S1' 91.84(10) 3_556 2_565 ?
S1' Cs1 S1' 76.4(4) 77_455 2_565 ?
S1' Cs1 S1' 42.8(5) 80_556 57_455 ?
S1' Cs1 S1' 118.94(6) 4_566 57_455 ?
S1' Cs1 S1' 91.84(10) 59_465 57_455 ?
S1' Cs1 S1' 91.84(10) 60_565 57_455 ?
S1' Cs1 S1' 118.94(6) 79 57_455 ?
S1' Cs1 S1' 76.4(4) 3_556 57_455 ?
S1' Cs1 S1' 118.94(6) 77_455 57_455 ?
S1' Cs1 S1' 42.8(5) 2_565 57_455 ?
S1' Cs1 S1' 118.94(6) 80_556 . ?
S1' Cs1 S1' 91.84(10) 4_566 . ?
S1' Cs1 S1' 118.94(6) 59_465 . ?
S1' Cs1 S1' 42.8(5) 60_565 . ?
S1' Cs1 S1' 76.4(4) 79 . ?
S1' Cs1 S1' 91.84(10) 3_556 . ?
S1' Cs1 S1' 118.94(6) 77_455 . ?
S1' Cs1 S1' 159.3(6) 2_565 . ?
S1' Cs1 S1' 118.94(6) 57_455 . ?
S1' Cs1 S1' 118.94(6) 80_556 58 ?
S1' Cs1 S1' 42.8(5) 4_566 58 ?
S1' Cs1 S1' 91.84(10) 59_465 58 ?
S1' Cs1 S1' 91.84(10) 60_565 58 ?
S1' Cs1 S1' 76.4(4) 79 58 ?
S1' Cs1 S1' 118.94(6) 3_556 58 ?
S1' Cs1 S1' 42.8(5) 77_455 58 ?
S1' Cs1 S1' 118.94(6) 2_565 58 ?
S1' Cs1 S1' 159.3(6) 57_455 58 ?
S1' Cs1 S1' 76.4(4) . 58 ?
S1' Cs1 S1' 91.84(10) 80_556 78_456 ?
S1' Cs1 S1' 118.94(6) 4_566 78_456 ?
S1' Cs1 S1' 118.94(6) 59_465 78_456 ?
S1' Cs1 S1' 42.8(5) 60_565 78_456 ?
S1' Cs1 S1' 91.84(10) 79 78_456 ?
S1' Cs1 S1' 76.4(4) 3_556 78_456 ?
S1' Cs1 S1' 159.3(6) 77_455 78_456 ?
S1' Cs1 S1' 118.94(6) 2_565 78_456 ?
S1' Cs1 S1' 76.4(4) 57_455 78_456 ?
S1' Cs1 S1' 42.8(5) . 78_456 ?
S1' Cs1 S1' 118.94(6) 58 78_456 ?
S2' Cs2 S2' 109.0(4) 69_455 . ?
S2' Cs2 S2' 140.7(6) 69_455 71 ?
S2' Cs2 S2' 56.5(5) . 71 ?
S2' Cs2 S2' 56.5(5) 69_455 3_556 ?
S2' Cs2 S2' 140.7(6) . 3_556 ?
S2' Cs2 S2' 109.0(4) 71 3_556 ?
S2' Cs2 S2 15.3(3) 69_455 78_456 ?
S2' Cs2 S2 108.7(3) . 78_456 ?
S2' Cs2 S2 153.3(3) 71 78_456 ?
S2' Cs2 S2 66.9(3) 3_556 78_456 ?
S2' Cs2 S2 108.7(3) 69_455 74 ?
S2' Cs2 S2 15.3(3) . 74 ?
S2' Cs2 S2 66.9(3) 71 74 ?
S2' Cs2 S2 153.3(3) 3_556 74 ?
S2 Cs2 S2 104.3(2) 78_456 74 ?
S2' Cs2 S2 153.3(3) 69_455 79 ?
S2' Cs2 S2 66.9(3) . 79 ?
S2' Cs2 S2 15.3(3) 71 79 ?
S2' Cs2 S2 108.7(3) 3_556 79 ?
S2 Cs2 S2 167.9(2) 78_456 79 ?
S2 Cs2 S2 74.4(3) 74 79 ?
S2' Cs2 S2 66.9(3) 69_455 76_456 ?
S2' Cs2 S2 153.3(3) . 76_456 ?
S2' Cs2 S2 108.7(3) 71 76_456 ?
S2' Cs2 S2 15.3(3) 3_556 76_456 ?
S2 Cs2 S2 74.4(3) 78_456 76_456 ?
S2 Cs2 S2 167.9(2) 74 76_456 ?
S2 Cs2 S2 104.3(2) 79 76_456 ?
S2' Cs2 S1 26.9(3) 69_455 78_456 ?
S2' Cs2 S1 83.3(3) . 78_456 ?
S2' Cs2 S1 118.6(4) 71 78_456 ?
S2' Cs2 S1 72.8(3) 3_556 78_456 ?
S2 Cs2 S1 34.9(2) 78_456 78_456 ?
S2 Cs2 S1 85.98(14) 74 78_456 ?
S2 Cs2 S1 133.7(2) 79 78_456 ?
S2 Cs2 S1 86.58(14) 76_456 78_456 ?
S2' Cs2 S1 83.3(3) 69_455 . ?
S2' Cs2 S1 26.9(2) . . ?
S2' Cs2 S1 72.8(3) 71 . ?
S2' Cs2 S1 118.6(4) 3_556 . ?
S2 Cs2 S1 85.98(14) 78_456 . ?
S2 Cs2 S1 34.9(2) 74 . ?
S2 Cs2 S1 86.58(14) 79 . ?
S2 Cs2 S1 133.7(2) 76_456 . ?
S1 Cs2 S1 56.8(3) 78_456 . ?
S2' Cs2 S1 118.6(4) 69_455 79 ?
S2' Cs2 S1 72.8(3) . 79 ?
S2' Cs2 S1 26.9(2) 71 79 ?
S2' Cs2 S1 83.3(3) 3_556 79 ?
S2 Cs2 S1 133.7(2) 78_456 79 ?
S2 Cs2 S1 86.58(14) 74 79 ?
S2 Cs2 S1 34.9(2) 79 79 ?
S2 Cs2 S1 85.98(14) 76_456 79 ?
S1 Cs2 S1 104.1(3) 78_456 79 ?
S1 Cs2 S1 77.97(19) . 79 ?
S2' Cs2 S1 72.8(3) 69_455 3_556 ?
S2' Cs2 S1 118.6(4) . 3_556 ?
S2' Cs2 S1 83.3(3) 71 3_556 ?
S2' Cs2 S1 26.9(3) 3_556 3_556 ?
S2 Cs2 S1 86.58(14) 78_456 3_556 ?
S2 Cs2 S1 133.7(2) 74 3_556 ?
S2 Cs2 S1 85.98(14) 79 3_556 ?
S2 Cs2 S1 34.9(2) 76_456 3_556 ?
S1 Cs2 S1 77.97(19) 78_456 3_556 ?
S1 Cs2 S1 104.1(3) . 3_556 ?
S1 Cs2 S1 56.8(3) 79 3_556 ?
S2' Cs3 S2' 27.3(5) 18_556 10_556 ?
S2' Cs3 S2' 74.3(4) 18_556 38 ?
S2' Cs3 S2' 53.5(4) 10_556 38 ?
S2' Cs3 S2' 53.5(4) 18_556 78_456 ?
S2' Cs3 S2' 74.3(4) 10_556 78_456 ?
S2' Cs3 S2' 86.7(6) 38 78_456 ?
S2' Cs3 S2' 74.3(4) 18_556 94_456 ?
S2' Cs3 S2' 86.7(6) 10_556 94_456 ?
S2' Cs3 S2' 74.3(4) 38 94_456 ?
S2' Cs3 S2' 27.3(5) 78_456 94_456 ?
S2' Cs3 S2' 86.7(6) 18_556 26 ?
S2' Cs3 S2' 74.3(4) 10_556 26 ?
S2' Cs3 S2' 27.3(5) 38 26 ?
S2' Cs3 S2' 74.3(4) 78_456 26 ?
S2' Cs3 S2' 53.5(4) 94_456 26 ?
S2' Cs3 S2' 36.5(4) 18_556 65_455 ?
S2' Cs3 S2' 23.8(5) 10_556 65_455 ?
S2' Cs3 S2' 71.1(4) 38 65_455 ?
S2' Cs3 S2' 90.026(15) 78_456 65_455 ?
S2' Cs3 S2' 108.1(3) 94_456 65_455 ?
S2' Cs3 S2' 95.61(13) 26 65_455 ?
S2' Cs3 S2' 108.1(3) 18_556 48 ?
S2' Cs3 S2' 95.61(13) 10_556 48 ?
S2' Cs3 S2' 106.5(3) 38 48 ?
S2' Cs3 S2' 154.4(3) 78_456 48 ?
S2' Cs3 S2' 177.5(6) 94_456 48 ?
S2' Cs3 S2' 126.4(4) 26 48 ?
S2' Cs3 S2' 74.3(4) 65_455 48 ?
S2' Cs3 S2' 126.4(4) 18_556 8_556 ?
S2' Cs3 S2' 106.5(3) 10_556 8_556 ?
S2' Cs3 S2' 95.61(13) 38 8_556 ?
S2' Cs3 S2' 177.5(6) 78_456 8_556 ?
S2' Cs3 S2' 154.4(3) 94_456 8_556 ?
S2' Cs3 S2' 108.1(3) 26 8_556 ?
S2' Cs3 S2' 90.027(15) 65_455 8_556 ?
S2' Cs3 S2' 23.8(5) 48 8_556 ?
S2' Cs3 S2' 95.61(12) 18_556 76_456 ?
S2' Cs3 S2' 108.1(3) 10_556 76_456 ?
S2' Cs3 S2' 154.4(3) 38 76_456 ?
S2' Cs3 S2' 106.5(3) 78_456 76_456 ?
S2' Cs3 S2' 126.4(4) 94_456 76_456 ?
S2' Cs3 S2' 177.5(6) 26 76_456 ?
S2' Cs3 S2' 86.7(6) 65_455 76_456 ?
S2' Cs3 S2' 53.5(4) 48 76_456 ?
S2' Cs3 S2' 71.1(4) 8_556 76_456 ?
S2' Cs3 S2' 23.8(5) 18_556 57_455 ?
S2' Cs3 S2' 36.5(4) 10_556 57_455 ?
S2' Cs3 S2' 90.026(14) 38 57_455 ?
S2' Cs3 S2' 71.1(4) 78_456 57_455 ?
S2' Cs3 S2' 95.61(13) 94_456 57_455 ?
S2' Cs3 S2' 108.1(3) 26 57_455 ?
S2' Cs3 S2' 27.3(5) 65_455 57_455 ?
S2' Cs3 S2' 86.7(6) 48 57_455 ?
S2' Cs3 S2' 108.1(3) 8_556 57_455 ?
S2' Cs3 S2' 74.3(4) 76_456 57_455 ?
S2' Cs3 S2' 90.026(14) 18_556 31 ?
S2' Cs3 S2' 71.1(4) 10_556 31 ?
S2' Cs3 S2' 82.0(6) 38 31 ?
S2' Cs3 S2' 143.5(4) 78_456 31 ?
S2' Cs3 S2' 154.4(3) 94_456 31 ?
S2' Cs3 S2' 106.5(3) 26 31 ?
S2' Cs3 S2' 53.5(4) 65_455 31 ?
S2' Cs3 S2' 27.3(5) 48 31 ?
S2' Cs3 S2' 36.5(4) 8_556 31 ?
S2' Cs3 S2' 74.3(4) 76_456 31 ?
S2' Cs3 S2' 74.3(4) 57_455 31 ?
S3 Mo1 S3 103.36(7) 74 28_556 ?
S3 Mo1 S3 103.36(7) 74 . ?
S3 Mo1 S3 103.36(7) 28_556 . ?
S3 Mo1 S1' 94.1(3) 74 60_565 ?
S3 Mo1 S1' 94.1(3) 28_556 60_565 ?
S3 Mo1 S1' 151.6(4) . 60_565 ?
S3 Mo1 S1' 94.1(3) 74 . ?
S3 Mo1 S1' 151.6(4) 28_556 . ?
S3 Mo1 S1' 94.1(3) . . ?
S1' Mo1 S1' 62.0(7) 60_565 . ?
S3 Mo1 S1' 151.6(4) 74 78_456 ?
S3 Mo1 S1' 94.1(3) 28_556 78_456 ?
S3 Mo1 S1' 94.1(3) . 78_456 ?
S1' Mo1 S1' 62.0(7) 60_565 78_456 ?
S1' Mo1 S1' 62.0(7) . 78_456 ?
S3 Mo1 S1 86.13(15) 74 60_565 ?
S3 Mo1 S1 86.13(15) 28_556 60_565 ?
S3 Mo1 S1 164.4(2) . 60_565 ?
S1' Mo1 S1 12.8(3) 60_565 60_565 ?
S1' Mo1 S1 72.6(5) . 60_565 ?
S1' Mo1 S1 72.6(5) 78_456 60_565 ?
S3 Mo1 S1 86.13(15) 74 . ?
S3 Mo1 S1 164.4(2) 28_556 . ?
S3 Mo1 S1 86.13(15) . . ?
S1' Mo1 S1 72.6(5) 60_565 . ?
S1' Mo1 S1 12.8(3) . . ?
S1' Mo1 S1 72.6(5) 78_456 . ?
S1 Mo1 S1 82.1(4) 60_565 . ?
S3 Mo1 S1 164.4(2) 74 78_456 ?
S3 Mo1 S1 86.13(15) 28_556 78_456 ?
S3 Mo1 S1 86.13(15) . 78_456 ?
S1' Mo1 S1 72.6(5) 60_565 78_456 ?
S1' Mo1 S1 72.6(5) . 78_456 ?
S1' Mo1 S1 12.8(3) 78_456 78_456 ?
S1 Mo1 S1 82.1(4) 60_565 78_456 ?
S1 Mo1 S1 82.1(4) . 78_456 ?
S3 Mo1 Mo1 52.61(5) 74 51_556 ?
S3 Mo1 Mo1 52.61(5) 28_556 51_556 ?
S3 Mo1 Mo1 100.21(6) . 51_556 ?
S1' Mo1 Mo1 108.2(4) 60_565 51_556 ?
S1' Mo1 Mo1 145.90(19) . 51_556 ?
S1' Mo1 Mo1 145.90(19) 78_456 51_556 ?
S1 Mo1 Mo1 95.4(2) 60_565 51_556 ?
S1 Mo1 Mo1 138.69(15) . 51_556 ?
S1 Mo1 Mo1 138.69(15) 78_456 51_556 ?
S3 Mo1 Mo1 52.61(5) 74 74 ?
S3 Mo1 Mo1 100.21(6) 28_556 74 ?
S3 Mo1 Mo1 52.61(5) . 74 ?
S1' Mo1 Mo1 145.90(19) 60_565 74 ?
S1' Mo1 Mo1 108.2(4) . 74 ?
S1' Mo1 Mo1 145.89(19) 78_456 74 ?
S1 Mo1 Mo1 138.69(15) 60_565 74 ?
S1 Mo1 Mo1 95.4(2) . 74 ?
S1 Mo1 Mo1 138.69(15) 78_456 74 ?
Mo1 Mo1 Mo1 60.0 51_556 74 ?
S3 Mo1 Mo1 100.21(6) 74 28_556 ?
S3 Mo1 Mo1 52.61(5) 28_556 28_556 ?
S3 Mo1 Mo1 52.61(5) . 28_556 ?
S1' Mo1 Mo1 145.90(19) 60_565 28_556 ?
S1' Mo1 Mo1 145.90(19) . 28_556 ?
S1' Mo1 Mo1 108.2(4) 78_456 28_556 ?
S1 Mo1 Mo1 138.69(15) 60_565 28_556 ?
S1 Mo1 Mo1 138.69(15) . 28_556 ?
S1 Mo1 Mo1 95.4(2) 78_456 28_556 ?
Mo1 Mo1 Mo1 60.0 51_556 28_556 ?
Mo1 Mo1 Mo1 60.0 74 28_556 ?
S2 S1 S2 52.2(6) 74 . ?
S2 S1 Mo1 108.6(3) 74 . ?
S2 S1 Mo1 108.6(3) . . ?
S2 S1 Cs2 119.1(4) 74 58 ?
S2 S1 Cs2 67.5(2) . 58 ?
Mo1 S1 Cs2 96.85(10) . 58 ?
S2 S1 Cs2 67.5(2) 74 . ?
S2 S1 Cs2 119.1(4) . . ?
Mo1 S1 Cs2 96.85(10) . . ?
Cs2 S1 Cs2 161.6(2) 58 . ?
S2 S1 Cs1 139.7(2) 74 . ?
S2 S1 Cs1 139.7(2) . . ?
Mo1 S1 Cs1 101.0(3) . . ?
Cs2 S1 Cs1 82.68(16) 58 . ?
Cs2 S1 Cs1 82.68(16) . . ?
S1 S2 S1 107.3(4) . 74 ?
S1 S2 Cs2 77.7(2) . 58 ?
S1 S2 Cs2 142.1(4) 74 58 ?
S1 S2 Cs2 142.1(4) . 74 ?
S1 S2 Cs2 77.7(2) 74 74 ?
Cs2 S2 Cs2 77.0(2) 58 74 ?
S1 S2 Cs3 105.9(3) . 49_554 ?
S1 S2 Cs3 105.9(3) 74 49_554 ?
Cs2 S2 Cs3 108.69(15) 58 49_554 ?
Cs2 S2 Cs3 108.69(15) 74 49_554 ?
S2' S1' S2' 38.6(10) . 86 ?
S2' S1' Mo1 114.9(7) . . ?
S2' S1' Mo1 114.9(7) 86 . ?
S2' S1' S1' 166.0(4) . 60_565 ?
S2' S1' S1' 129.8(5) 86 60_565 ?
Mo1 S1' S1' 59.0(3) . 60_565 ?
S2' S1' S1' 129.8(5) . 78_456 ?
S2' S1' S1' 166.0(4) 86 78_456 ?
Mo1 S1' S1' 59.0(3) . 78_456 ?
S1' S1' S1' 60.000(1) 60_565 78_456 ?
S2' S1' Cs1 122.7(7) . . ?
S2' S1' Cs1 122.7(7) 86 . ?
Mo1 S1' Cs1 118.6(6) . . ?
S1' S1' Cs1 68.6(2) 60_565 . ?
S1' S1' Cs1 68.6(2) 78_456 . ?
S2' S1' Cs2 62.6(4) . . ?
S2' S1' Cs2 100.9(7) 86 . ?
Mo1 S1' Cs2 99.0(3) . . ?
S1' S1' Cs2 129.1(3) 60_565 . ?
S1' S1' Cs2 69.3(3) 78_456 . ?
Cs1 S1' Cs2 89.9(3) . . ?
S2' S1' Cs2 100.9(7) . 58 ?
S2' S1' Cs2 62.6(4) 86 58 ?
Mo1 S1' Cs2 99.0(3) . 58 ?
S1' S1' Cs2 69.3(3) 60_565 58 ?
S1' S1' Cs2 129.1(3) 78_456 58 ?
Cs1 S1' Cs2 89.9(3) . 58 ?
Cs2 S1' Cs2 159.7(5) . 58 ?
S1' S2' S2' 106.8(9) . 74 ?
S1' S2' Cs2 81.9(4) . . ?
S2' S2' Cs2 152.3(11) 74 . ?
S1' S2' Cs3 136.1(8) . 49_554 ?
S2' S2' Cs3 71.7(2) 74 49_554 ?
Cs2 S2' Cs3 120.4(4) . 49_554 ?
S1' S2' Cs2 125.0(7) . 33_545 ?
S2' S2' Cs2 85.5(9) 74 33_545 ?
Cs2 S2' Cs2 68.6(3) . 33_545 ?
Cs3 S2' Cs2 98.8(3) 49_554 33_545 ?
Mo1 S3 Mo1 74.78(10) 74 28_556 ?
Mo1 S3 Mo1 74.78(10) 74 . ?
Mo1 S3 Mo1 74.78(10) 28_556 . ?
Mo1 S3 Cs2 140.51(2) 74 . ?
Mo1 S3 Cs2 140.51(2) 28_556 . ?
Mo1 S3 Cs2 95.54(4) . . ?
Mo1 S3 Cs2 140.51(2) 74 53_455 ?
Mo1 S3 Cs2 95.54(4) 28_556 53_455 ?
Mo1 S3 Cs2 140.51(2) . 53_455 ?
Cs2 S3 Cs2 67.55(7) . 53_455 ?
Mo1 S3 Cs2 95.54(4) 74 33_545 ?
Mo1 S3 Cs2 140.51(2) 28_556 33_545 ?
Mo1 S3 Cs2 140.51(2) . 33_545 ?
Cs2 S3 Cs2 67.55(7) . 33_545 ?
Cs2 S3 Cs2 67.55(7) 53_455 33_545 ?

loop_
_geom_bond_atom_site_label_1
_geom_bond_atom_site_label_2
_geom_bond_distance
_geom_bond_site_symmetry_2
_geom_bond_publ_flag
Cs1 S1' 3.459(17) 80_556 ?
Cs1 S1' 3.459(17) 4_566 ?
Cs1 S1' 3.459(17) 59_465 ?
Cs1 S1' 3.459(17) 60_565 ?
Cs1 S1' 3.459(17) 79 ?
Cs1 S1' 3.459(17) 3_556 ?
Cs1 S1' 3.459(17) 77_455 ?
Cs1 S1' 3.459(17) 2_565 ?
Cs1 S1' 3.459(17) 57_455 ?
Cs1 S1' 3.459(17) . ?
Cs1 S1' 3.459(17) 58 ?
Cs1 S1' 3.459(17) 78_456 ?
Cs2 S2' 3.196(14) 69_455 ?
Cs2 S2' 3.196(14) . ?
Cs2 S2' 3.196(14) 71 ?
Cs2 S2' 3.196(14) 3_556 ?
Cs2 S2 3.361(8) 78_456 ?
Cs2 S2 3.361(8) 74 ?
Cs2 S2 3.361(8) 79 ?
Cs2 S2 3.361(8) 76_456 ?
Cs2 S1 3.5549(17) 78_456 ?
Cs2 S1 3.5549(17) . ?
Cs2 S1 3.5549(17) 79 ?
Cs2 S1 3.5549(17) 3_556 ?
Cs3 S2' 3.360(14) 18_556 ?
Cs3 S2' 3.360(14) 10_556 ?
Cs3 S2' 3.360(14) 38 ?
Cs3 S2' 3.360(14) 78_456 ?
Cs3 S2' 3.360(14) 94_456 ?
Cs3 S2' 3.360(14) 26 ?
Cs3 S2' 3.360(14) 65_455 ?
Cs3 S2' 3.360(14) 48 ?
Cs3 S2' 3.360(14) 8_556 ?
Cs3 S2' 3.360(14) 76_456 ?
Cs3 S2' 3.360(14) 57_455 ?
Cs3 S2' 3.360(14) 31 ?
Mo1 S3 2.358(2) 74 ?
Mo1 S3 2.358(2) 28_556 ?
Mo1 S3 2.358(2) . ?
Mo1 S1' 2.451(16) 60_565 ?
Mo1 S1' 2.451(16) . ?
Mo1 S1' 2.451(16) 78_456 ?
Mo1 S1 2.573(6) 60_565 ?
Mo1 S1 2.573(6) . ?
Mo1 S1 2.573(6) 78_456 ?
Mo1 Mo1 2.8642(19) 51_556 ?
Mo1 Mo1 2.8642(19) 74 ?
Mo1 Mo1 2.8642(19) 28_556 ?
S1 S2 2.080(11) 74 ?
S1 S2 2.080(11) . ?
S1 Cs2 3.5549(17) 58 ?
S2 S1 2.080(11) 74 ?
S2 Cs2 3.361(8) 58 ?
S2 Cs2 3.361(8) 74 ?
S2 Cs3 3.639(8) 49_554 ?
S1' S2' 2.09(2) . ?
S1' S2' 2.09(2) 86 ?
S1' S1' 2.53(3) 60_565 ?
S1' S1' 2.53(3) 78_456 ?
S1' Cs2 3.565(3) 58 ?
S2' S2' 2.11(2) 74 ?
S2' Cs3 3.360(14) 49_554 ?
S2' Cs2 4.106(18) 33_545 ?
S3 Mo1 2.358(2) 74 ?
S3 Mo1 2.358(2) 28_556 ?
S3 Cs2 3.764(3) 53_455 ?
S3 Cs2 3.764(3) 33_545 ?
